data_7127126
loop_
_publ_author_name
'Gao, Yajun'
'Zhang, Mingxing'
'Chen, Cong'
'Zhang, Yong'
'Gu, Yuming'
'Wang, Qian'
'Zhang, Wenwei'
'Pan, Yi'
'Ma, Jing'
'Bai, Junfeng'

_publ_section_title
;
 A low symmetry cluster meets a low symmetry ligand to sharply boost MOF
 thermal stability.
;
_journal_issue 80
_journal_name_full 'Chemical communications (Cambridge, England)'
_journal_page_first 11985
_journal_page_last 11988
_journal_paper_doi 10.1039/d0cc04543h
_journal_volume 56
_journal_year 2020
_chemical_formula_moiety 'C13 H7 Co N O4'
_chemical_formula_sum 'C13 H7 Co N O4'
_chemical_formula_weight 300.13
_space_group_crystal_system monoclinic
_space_group_IT_number 14
_space_group_name_Hall '-P 2ybc'
_space_group_name_H-M_alt 'P 1 21/c 1'
_atom_sites_solution_hydrogens geom
_audit_creation_method SHELXL-2014/7
_audit_update_record
;
2020-08-04 deposited with the CCDC.	2020-08-26 downloaded from the CCDC.
;
_cell_angle_alpha 90.00(3)
_cell_angle_beta 108.79(3)
_cell_angle_gamma 90.00(3)
_cell_formula_units_Z 4
_cell_length_a 10.696(2)
_cell_length_b 13.078(3)
_cell_length_c 12.460(2)
_cell_measurement_reflns_used 7741
_cell_measurement_temperature 190(2)
_cell_measurement_theta_max 53.93
_cell_measurement_theta_min 3.79
_cell_volume 1650.0(6)
_computing_cell_refinement 'Bruker SAINT'
_computing_data_collection 'Bruker APEX2'
_computing_data_reduction 'Bruker SAINT'
_computing_molecular_graphics 'Bruker SHELXTL'
_computing_publication_material 'Bruker SHELXTL'
_computing_structure_refinement 'SHELXL-2014/7 (Sheldrick, 2014)'
_computing_structure_solution 'SHELXS-97 (Sheldrick 2008)'
_diffrn_ambient_temperature 190(2)
_diffrn_measured_fraction_theta_full 0.996
_diffrn_measured_fraction_theta_max 0.993
_diffrn_measurement_device_type 'Bruker APEX-II CCD'
_diffrn_measurement_method '\f and \w scans'
_diffrn_radiation_type GaK\a
_diffrn_radiation_wavelength 1.34139
_diffrn_reflns_av_R_equivalents 0.0477
_diffrn_reflns_av_unetI/netI 0.0361
_diffrn_reflns_Laue_measured_fraction_full 0.996
_diffrn_reflns_Laue_measured_fraction_max 0.993
_diffrn_reflns_limit_h_max 12
_diffrn_reflns_limit_h_min -12
_diffrn_reflns_limit_k_max 15
_diffrn_reflns_limit_k_min -15
_diffrn_reflns_limit_l_max 15
_diffrn_reflns_limit_l_min -10
_diffrn_reflns_number 13659
_diffrn_reflns_point_group_measured_fraction_full 0.996
_diffrn_reflns_point_group_measured_fraction_max 0.993
_diffrn_reflns_theta_full 53.594
_diffrn_reflns_theta_max 54.047
_diffrn_reflns_theta_min 4.391
_exptl_absorpt_coefficient_mu 5.755
_exptl_absorpt_correction_T_max 0.473
_exptl_absorpt_correction_T_min 0.408
_exptl_absorpt_correction_type multi-scan
_exptl_crystal_colour purple
_exptl_crystal_density_diffrn 1.208
_exptl_crystal_description block
_exptl_crystal_F_000 604
_refine_diff_density_max 0.899
_refine_diff_density_min -0.445
_refine_diff_density_rms 0.060
_refine_ls_extinction_method none
_refine_ls_goodness_of_fit_ref 1.015
_refine_ls_hydrogen_treatment constr
_refine_ls_matrix_type full
_refine_ls_number_parameters 172
_refine_ls_number_reflns 3018
_refine_ls_number_restraints 0
_refine_ls_restrained_S_all 1.015
_refine_ls_R_factor_all 0.0388
_refine_ls_R_factor_gt 0.0336
_refine_ls_shift/su_max 0.002
_refine_ls_shift/su_mean 0.000
_refine_ls_structure_factor_coef Fsqd
_refine_ls_weighting_details 'w=1/[\s^2^(Fo^2^)+(0.0001P)^2^+3.5418P] where P=(Fo^2^+2Fc^2^)/3'
_refine_ls_weighting_scheme calc
_refine_ls_wR_factor_gt 0.0817
_refine_ls_wR_factor_ref 0.0839
_reflns_Friedel_coverage 0.000
_reflns_number_gt 2654
_reflns_number_total 3039
_reflns_threshold_expression 'I > 2\s(I)'
_cod_data_source_file d0cc04543h2.cif
_cod_data_source_block 1_a_sq_CCDC2
_cod_depositor_comments
;
The following automatic conversions were performed:

data item '_exptl_absorpt_correction_type' value 'multi-Scan' was
changed to 'multi-scan' in accordance with the
/home/data/users/saulius/crontab/automatic-downloads/rss-feeds/RSC/lib/dictionaries/cif_core.dic
dictionary named 'cif_core.dic' version 2.4.2 last updated on
2011-04-26.

Automatic conversion script
Id: cif_fix_values 7556 2019-12-06 15:28:31Z antanas 

 Adding full bibliography for 7127124--7127126.cif.
;
_cod_original_sg_symbol_H-M 'P 21/c'
_cod_database_code 7127126
_shelx_shelxl_version_number 2014/7
_shelx_space_group_comment
;
The symmetry employed for this shelxl refinement is uniquely defined
by the following loop, which should always be used as a source of
symmetry information in preference to the above space-group names.
They are only intended as comments.
;

loop_
_space_group_symop_operation_xyz
'x, y, z'
'-x, y+1/2, -z+1/2'
'-x, -y, -z'
'x, -y-1/2, z-1/2'

loop_
_atom_site_label
_atom_site_type_symbol
_atom_site_fract_x
_atom_site_fract_y
_atom_site_fract_z
_atom_site_U_iso_or_equiv
_atom_site_adp_type
_atom_site_occupancy
_atom_site_site_symmetry_order
_atom_site_calc_flag
_atom_site_refinement_flags_posn
_atom_site_refinement_flags_adp
_atom_site_refinement_flags_occupancy
_atom_site_disorder_assembly
_atom_site_disorder_group
Co1 Co -0.11149(3) 0.43121(3) 0.46025(3) 0.01945(12) Uani 1 1 d . . . . .
N1 N 0.7800(2) 0.30770(16) 0.48347(19) 0.0213(5) Uani 1 1 d . . . . .
O1 O 0.22440(19) -0.00963(14) 0.18884(16) 0.0285(4) Uani 1 1 d . . . . .
O2 O 0.04616(18) 0.08947(15) 0.12680(16) 0.0281(5) Uani 1 1 d . . . . .
O3 O 0.01374(17) 0.35721(15) 0.40032(17) 0.0272(4) Uani 1 1 d . . . . .
O4 O 0.18717(17) 0.46428(14) 0.45807(16) 0.0253(4) Uani 1 1 d . . . . .
C1 C 0.8387(3) 0.2317(2) 0.5537(3) 0.0335(7) Uani 1 1 d . . . . .
H1 H 0.9321 0.2326 0.5866 0.040 Uiso 1 1 calc R U . . .
C2 C 0.7694(3) 0.1525(3) 0.5803(3) 0.0469(9) Uani 1 1 d . . . . .
H2 H 0.8139 0.1006 0.6318 0.056 Uiso 1 1 calc R U . . .
C3 C 0.6344(3) 0.1498(2) 0.5305(3) 0.0398(8) Uani 1 1 d . . . . .
H3 H 0.5845 0.0957 0.5474 0.048 Uiso 1 1 calc R U . . .
C4 C 0.5718(3) 0.2262(2) 0.4562(2) 0.0245(6) Uani 1 1 d . . . . .
C5 C 0.6489(2) 0.3041(2) 0.4355(2) 0.0225(6) Uani 1 1 d . . . . .
H5 H 0.6067 0.3573 0.3849 0.027 Uiso 1 1 calc R U . . .
C6 C 0.4255(2) 0.2272(2) 0.4023(2) 0.0229(6) Uani 1 1 d . . . . .
C7 C 0.3624(3) 0.1474(2) 0.3311(2) 0.0235(6) Uani 1 1 d . . . . .
H7 H 0.4124 0.0920 0.3171 0.028 Uiso 1 1 calc R U . . .
C8 C 0.2259(3) 0.1493(2) 0.2805(2) 0.0220(6) Uani 1 1 d . . . . .
C9 C 0.1523(3) 0.2258(2) 0.3073(2) 0.0221(6) Uani 1 1 d . . . . .
H9 H 0.0587 0.2248 0.2758 0.027 Uiso 1 1 calc R U . . .
C10 C 0.2144(3) 0.3043(2) 0.3800(2) 0.0217(6) Uani 1 1 d . . . . .
C11 C 0.3503(3) 0.3066(2) 0.4245(2) 0.0245(6) Uani 1 1 d . . . . .
H11 H 0.3928 0.3625 0.4704 0.029 Uiso 1 1 calc R U . . .
C12 C 0.1609(3) 0.0705(2) 0.1936(2) 0.0232(6) Uani 1 1 d . . . . .
C13 C 0.1323(3) 0.3818(2) 0.4151(2) 0.0224(6) Uani 1 1 d . . . . .

loop_
_atom_site_aniso_label
_atom_site_aniso_U_11
_atom_site_aniso_U_22
_atom_site_aniso_U_33
_atom_site_aniso_U_23
_atom_site_aniso_U_13
_atom_site_aniso_U_12
Co1 0.01325(19) 0.01710(19) 0.0288(2) -0.00074(16) 0.00788(15) -0.00100(14)
N1 0.0151(11) 0.0198(11) 0.0281(12) -0.0031(9) 0.0057(9) -0.0020(9)
O1 0.0282(11) 0.0225(10) 0.0346(11) -0.0055(8) 0.0099(9) -0.0008(8)
O2 0.0186(10) 0.0347(11) 0.0272(10) -0.0065(8) 0.0021(8) -0.0041(8)
O3 0.0151(9) 0.0284(10) 0.0391(11) -0.0048(9) 0.0099(8) -0.0014(8)
O4 0.0183(9) 0.0232(10) 0.0347(11) -0.0063(8) 0.0090(8) -0.0017(8)
C1 0.0157(14) 0.0306(16) 0.0468(18) 0.0046(14) -0.0002(13) -0.0015(12)
C2 0.0263(17) 0.0367(19) 0.067(2) 0.0228(17) -0.0006(16) -0.0005(14)
C3 0.0241(16) 0.0310(17) 0.058(2) 0.0092(15) 0.0046(15) -0.0064(13)
C4 0.0167(13) 0.0227(14) 0.0336(15) -0.0041(12) 0.0076(12) -0.0016(11)
C5 0.0149(13) 0.0213(14) 0.0295(14) -0.0009(11) 0.0047(11) 0.0000(10)
C6 0.0143(13) 0.0210(13) 0.0340(15) -0.0014(11) 0.0087(11) -0.0035(10)
C7 0.0175(13) 0.0209(13) 0.0334(15) -0.0004(12) 0.0098(12) 0.0000(11)
C8 0.0186(13) 0.0212(13) 0.0255(14) 0.0004(11) 0.0062(11) -0.0023(10)
C9 0.0134(12) 0.0250(14) 0.0272(14) 0.0001(11) 0.0056(11) -0.0015(10)
C10 0.0173(13) 0.0201(13) 0.0284(14) -0.0007(11) 0.0084(11) 0.0007(10)
C11 0.0184(13) 0.0232(14) 0.0309(15) -0.0056(11) 0.0068(12) -0.0045(11)
C12 0.0227(14) 0.0229(13) 0.0272(14) 0.0001(11) 0.0124(12) -0.0046(11)
C13 0.0185(13) 0.0221(14) 0.0257(14) -0.0003(11) 0.0057(11) 0.0015(11)

loop_
_atom_type_symbol
_atom_type_description
_atom_type_scat_dispersion_real
_atom_type_scat_dispersion_imag
_atom_type_scat_source
C C 0.0137 0.0067 'International Tables Vol C Tables 4.2.6.8 and 6.1.1.4'
H H 0.0000 0.0000 'International Tables Vol C Tables 4.2.6.8 and 6.1.1.4'
Co Co -0.6628 2.9049 'International Tables Vol C Tables 4.2.6.8 and 6.1.1.4'
N N 0.0241 0.0134 'International Tables Vol C Tables 4.2.6.8 and 6.1.1.4'
O O 0.0389 0.0241 'International Tables Vol C Tables 4.2.6.8 and 6.1.1.4'

loop_
_geom_angle_atom_site_label_1
_geom_angle_atom_site_label_2
_geom_angle_atom_site_label_3
_geom_angle
_geom_angle_site_symmetry_1
_geom_angle_site_symmetry_3
_geom_angle_publ_flag
O3 Co1 O1 96.73(8) . 2 ?
O3 Co1 O4 161.39(8) . 3_566 ?
O1 Co1 O4 89.21(8) 2 3_566 ?
O3 Co1 N1 98.60(9) . 1_455 ?
O1 Co1 N1 103.44(9) 2 1_455 ?
O4 Co1 N1 97.12(8) 3_566 1_455 ?
O3 Co1 O2 83.75(8) . 4_566 ?
O1 Co1 O2 162.48(8) 2 4_566 ?
O4 Co1 O2 85.35(8) 3_566 4_566 ?
N1 Co1 O2 93.76(9) 1_455 4_566 ?
O3 Co1 Co1 81.39(6) . 3_566 ?
O1 Co1 Co1 105.06(6) 2 3_566 ?
O4 Co1 Co1 80.04(6) 3_566 3_566 ?
N1 Co1 Co1 151.30(7) 1_455 3_566 ?
O2 Co1 Co1 57.60(6) 4_566 3_566 ?
C5 N1 C1 118.0(2) . . ?
C5 N1 Co1 121.44(18) . 1_655 ?
C1 N1 Co1 120.39(18) . 1_655 ?
C12 O1 Co1 100.96(17) . 2_545 ?
C12 O2 Co1 150.56(19) . 4_565 ?
C13 O3 Co1 126.09(18) . . ?
C13 O4 Co1 125.75(17) . 3_566 ?
N1 C1 C2 122.7(3) . . ?
N1 C1 H1 118.6 . . ?
C2 C1 H1 118.6 . . ?
C1 C2 C3 118.6(3) . . ?
C1 C2 H2 120.7 . . ?
C3 C2 H2 120.7 . . ?
C4 C3 C2 119.7(3) . . ?
C4 C3 H3 120.1 . . ?
C2 C3 H3 120.1 . . ?
C3 C4 C5 117.9(3) . . ?
C3 C4 C6 121.4(3) . . ?
C5 C4 C6 120.7(2) . . ?
N1 C5 C4 123.0(3) . . ?
N1 C5 H5 118.5 . . ?
C4 C5 H5 118.5 . . ?
C11 C6 C7 119.4(2) . . ?
C11 C6 C4 120.4(2) . . ?
C7 C6 C4 120.2(2) . . ?
C8 C7 C6 119.8(3) . . ?
C8 C7 H7 120.1 . . ?
C6 C7 H7 120.1 . . ?
C9 C8 C7 120.0(2) . . ?
C9 C8 C12 120.5(2) . . ?
C7 C8 C12 119.4(2) . . ?
C8 C9 C10 120.3(2) . . ?
C8 C9 H9 119.9 . . ?
C10 C9 H9 119.9 . . ?
C11 C10 C9 119.9(2) . . ?
C11 C10 C13 120.6(2) . . ?
C9 C10 C13 119.3(2) . . ?
C10 C11 C6 120.3(2) . . ?
C10 C11 H11 119.8 . . ?
C6 C11 H11 119.8 . . ?
O2 C12 O1 123.7(3) . . ?
O2 C12 C8 117.9(2) . . ?
O1 C12 C8 118.4(2) . . ?
O4 C13 O3 126.0(2) . . ?
O4 C13 C10 117.8(2) . . ?
O3 C13 C10 116.2(2) . . ?

loop_
_geom_bond_atom_site_label_1
_geom_bond_atom_site_label_2
_geom_bond_distance
_geom_bond_site_symmetry_2
_geom_bond_publ_flag
Co1 O3 1.983(2) . ?
Co1 O1 2.016(2) 2 ?
Co1 O4 2.0223(19) 3_566 ?
Co1 N1 2.063(2) 1_455 ?
Co1 O2 2.229(2) 4_566 ?
Co1 Co1 2.8957(12) 3_566 ?
N1 C5 1.336(3) . ?
N1 C1 1.339(4) . ?
N1 Co1 2.063(2) 1_655 ?
O1 C12 1.261(3) . ?
O1 Co1 2.016(2) 2_545 ?
O2 C12 1.265(3) . ?
O2 Co1 2.229(2) 4_565 ?
O3 C13 1.263(3) . ?
O4 C13 1.262(3) . ?
O4 Co1 2.0223(19) 3_566 ?
C1 C2 1.375(4) . ?
C1 H1 0.9500 . ?
C2 C3 1.377(4) . ?
C2 H2 0.9500 . ?
C3 C4 1.380(4) . ?
C3 H3 0.9500 . ?
C4 C5 1.387(4) . ?
C4 C6 1.490(4) . ?
C5 H5 0.9500 . ?
C6 C11 1.395(4) . ?
C6 C7 1.395(4) . ?
C7 C8 1.392(4) . ?
C7 H7 0.9500 . ?
C8 C9 1.379(4) . ?
C8 C12 1.494(4) . ?
C9 C10 1.389(4) . ?
C9 H9 0.9500 . ?
C10 C11 1.379(4) . ?
C10 C13 1.495(4) . ?
C11 H11 0.9500 . ?
